data_7226040
loop_
_publ_author_name
'Nikolin, Alexey Aleksandrovich'
'Kramarova, Eugenia'
'Shipov, Aleksander'
'Baukov, Yuri'
'Negrebetsky, Vadim V.'
'Dmitry, Arkhipov E.'
'Korlyukov, Aleksander'
'Lagunin, Alexey'
'Bylikin, Sergey'
'Bassindale, Alan R.'
'Taylor, P. G.'

_publ_section_title
;
 N, N-bis-(dimethylfluorosilylmethyl)amides of N-organosulfonylproline and
 sarcosine: synthesis, structure, stereodynamic behaviour and in silico
 studies
;
_journal_name_full 'RSC Adv.'
_journal_paper_doi 10.1039/C6RA14450K
_journal_year 2016
_chemical_absolute_configuration ad
_chemical_formula_moiety 'C12 H26 N2 O4 S Si2'
_chemical_formula_sum 'C12 H26 N2 O4 S Si2'
_chemical_formula_weight 350.59
_chemical_melting_point 395.5(15)
_chemical_name_systematic
(S)-(1-(methylsulfonyl)pyrrolidin-2-yl)(2,2,6,6-tetramethyl-1,4,2,6-oxazadisilinan-4-yl)methanone
_space_group_crystal_system orthorhombic
_space_group_IT_number 19
_space_group_name_Hall 'P 2ac 2ab'
_space_group_name_H-M_alt 'P 21 21 21'
_symmetry_space_group_name_Hall 'P 2ac 2ab'
_symmetry_space_group_name_H-M 'P 21 21 21'
_atom_sites_solution_hydrogens geom
_atom_sites_solution_primary direct
_audit_creation_date 2015-04-08
_audit_creation_method
;
Olex2 1.2
(compiled 2015.01.26 svn.r3150 for OlexSys, GUI svn.r4998)
;
_audit_update_record
;
2015-04-14 deposited with the CCDC.
2016-07-25 downloaded from the CCDC.
;
_cell_angle_alpha 90
_cell_angle_beta 90
_cell_angle_gamma 90
_cell_formula_units_Z 8
_cell_length_a 9.6000(5)
_cell_length_b 14.2422(7)
_cell_length_c 27.0844(14)
_cell_measurement_reflns_used 9703
_cell_measurement_temperature 100.0
_cell_measurement_theta_max 30.45
_cell_measurement_theta_min 2.25
_cell_volume 3703.1(3)
_computing_cell_refinement 'SAINT v7.68A (Bruker, 2007)'
_computing_data_collection 'APEX2 (Bruker, 2007)'
_computing_data_reduction 'SAINT v7.68A (Bruker, 2007)'
_computing_molecular_graphics 'Olex2 (Dolomanov et al., 2009)'
_computing_publication_material 'Olex2 (Dolomanov et al., 2009)'
_computing_structure_refinement 'XL (Sheldrick, 2008)'
_computing_structure_solution 'XS (Sheldrick, 2008)'
_diffrn_ambient_temperature 100.0
_diffrn_measured_fraction_theta_full 0.999
_diffrn_measured_fraction_theta_max 1.000
_diffrn_measurement_device_type 'Bruker APEX-II CCD'
_diffrn_measurement_method '\f and \w scans'
_diffrn_radiation_monochromator graphite
_diffrn_radiation_type MoK\a
_diffrn_radiation_wavelength 0.71073
_diffrn_reflns_av_R_equivalents 0.0355
_diffrn_reflns_av_unetI/netI 0.0293
_diffrn_reflns_Laue_measured_fraction_full 0.999
_diffrn_reflns_Laue_measured_fraction_max 1.000
_diffrn_reflns_limit_h_max 13
_diffrn_reflns_limit_h_min -13
_diffrn_reflns_limit_k_max 20
_diffrn_reflns_limit_k_min -20
_diffrn_reflns_limit_l_max 38
_diffrn_reflns_limit_l_min -38
_diffrn_reflns_number 50072
_diffrn_reflns_point_group_measured_fraction_full 1.000
_diffrn_reflns_point_group_measured_fraction_max 1.000
_diffrn_reflns_theta_full 25.242
_diffrn_reflns_theta_max 30.514
_diffrn_reflns_theta_min 2.075
_exptl_absorpt_coefficient_mu 0.319
_exptl_absorpt_correction_T_max 0.7461
_exptl_absorpt_correction_T_min 0.6384
_exptl_absorpt_correction_type multi-scan
_exptl_absorpt_process_details
;
SADABS-2008/1 (Bruker,2001) was used for absorption correction.
wR2(int) was 0.0894 before and 0.0500 after correction.
The Ratio of minimum to maximum transmission is 0.8556.
The \l/2 correction factor is 0.0015.
;
_exptl_crystal_colour 'clear colourless'
_exptl_crystal_colour_lustre clear
_exptl_crystal_colour_primary colourless
_exptl_crystal_density_diffrn 1.258
_exptl_crystal_description prism
_exptl_crystal_F_000 1504
_exptl_crystal_recrystallization_method 'Re-crystallisation from solvent: heptane/benzene'
_exptl_crystal_size_max 0.24
_exptl_crystal_size_mid 0.21
_exptl_crystal_size_min 0.19
_refine_diff_density_max 0.556
_refine_diff_density_min -0.323
_refine_diff_density_rms 0.053
_refine_ls_abs_structure_details
;
 Flack x determined using 4518 quotients [(I+)-(I-)]/[(I+)+(I-)]
 (Parsons, Flack and Wagner, Acta Cryst. B69 (2013) 249-259).
;
_refine_ls_abs_structure_Flack 0.027(18)
_refine_ls_extinction_method none
_refine_ls_goodness_of_fit_ref 1.071
_refine_ls_hydrogen_treatment constr
_refine_ls_matrix_type full
_refine_ls_number_parameters 389
_refine_ls_number_reflns 11308
_refine_ls_number_restraints 0
_refine_ls_restrained_S_all 1.071
_refine_ls_R_factor_all 0.0384
_refine_ls_R_factor_gt 0.0344
_refine_ls_shift/su_max 0.000
_refine_ls_shift/su_mean 0.000
_refine_ls_structure_factor_coef Fsqd
_refine_ls_weighting_details 'w=1/[\s^2^(Fo^2^)+(0.0349P)^2^+1.3243P] where P=(Fo^2^+2Fc^2^)/3'
_refine_ls_weighting_scheme calc
_refine_ls_wR_factor_gt 0.0775
_refine_ls_wR_factor_ref 0.0793
_reflns_Friedel_coverage 0.806
_reflns_Friedel_fraction_full 1.000
_reflns_Friedel_fraction_max 1.000
_reflns_number_gt 10588
_reflns_number_total 11308
_reflns_threshold_expression 'I > 2\s(I)'
_cod_data_source_file c6ra14450k2.cif
_cod_data_source_block 9411a
_cod_depositor_comments
;
The following automatic conversions were performed:

'_chemical_melting_point' value '394-397' was changed to '395.5(15)'
- the average value was taken and precision was estimated.

Automatic conversion script
Id: cif_fix_values 4268 2015-11-12 08:31:59Z antanas 
;
_cod_database_code 7226040
_shelxl_version_number 2014/6
_shelx_space_group_comment
;
The symmetry employed for this shelxl refinement is uniquely defined
by the following loop, which should always be used as a source of
symmetry information in preference to the above space-group names.
They are only intended as comments.
;
_shelx_estimated_absorpt_t_max 0.942
_shelx_estimated_absorpt_t_min 0.927
_olex2_refinement_description
;
1. Fixed Uiso
 At 1.2 times of:
  All C(H) groups, All C(H,H) groups
 At 1.5 times of:
  All C(H,H,H) groups
2.a Ternary CH refined with riding coordinates:
 C8(H8), C20(H20)
2.b Secondary CH2 refined with riding coordinates:
 C5(H5A,H5B), C6(H6A,H6B), C9(H9A,H9B), C10(H10A,H10B), C11(H11A,H11B),
 C17(H17A,H17B), C18(H18A,H18B), C21(H21A,H21B), C22(H22A,H22B), C23(H23A,H23B)
2.c Idealised Me refined as rotating group:
 C1(H1A,H1B,H1C), C2(H2A,H2B,H2C), C3(H3A,H3B,H3C), C4(H4A,H4B,H4C), C12(H12A,
 H12B,H12C), C13(H13A,H13B,H13C), C14(H14A,H14B,H14C), C15(H15A,H15B,H15C),
 C16(H16A,H16B,H16C), C24(H24A,H24B,H24C)
;
_olex2_submission_special_instructions 'No special instructions were received'

loop_
_space_group_symop_operation_xyz
'x, y, z'
'-x+1/2, -y, z+1/2'
'-x, y+1/2, -z+1/2'
'x+1/2, -y+1/2, -z'

loop_
_atom_site_label
_atom_site_type_symbol
_atom_site_fract_x
_atom_site_fract_y
_atom_site_fract_z
_atom_site_U_iso_or_equiv
_atom_site_adp_type
_atom_site_occupancy
_atom_site_site_symmetry_order
_atom_site_calc_flag
_atom_site_refinement_flags_posn
S1 S 0.31999(6) 0.61417(4) 0.07630(2) 0.01592(10) Uani 1 1 d .
Si1 Si 0.79454(6) 0.41256(4) 0.15951(2) 0.01647(12) Uani 1 1 d .
Si2 Si 0.60693(6) 0.25214(4) 0.13633(2) 0.01648(12) Uani 1 1 d .
O1 O 0.75950(17) 0.30506(12) 0.14090(6) 0.0198(3) Uani 1 1 d .
O2 O 0.29556(17) 0.42600(11) 0.15313(6) 0.0192(3) Uani 1 1 d .
O3 O 0.45925(18) 0.59331(13) 0.06024(6) 0.0224(4) Uani 1 1 d .
O4 O 0.2550(2) 0.70046(13) 0.06127(6) 0.0290(4) Uani 1 1 d .
N1 N 0.51097(19) 0.40943(13) 0.18599(7) 0.0145(3) Uani 1 1 d .
N2 N 0.32101(19) 0.61396(13) 0.13558(7) 0.0148(3) Uani 1 1 d .
C1 C 0.9592(2) 0.41783(19) 0.19437(10) 0.0255(5) Uani 1 1 d .
H1A H 1.0375 0.4066 0.1719 0.038 Uiso 1 1 calc GR
H1B H 0.9587 0.3697 0.2202 0.038 Uiso 1 1 calc GR
H1C H 0.9691 0.4800 0.2095 0.038 Uiso 1 1 calc GR
C2 C 0.7973(3) 0.49218(18) 0.10489(10) 0.0260(5) Uani 1 1 d .
H2A H 0.8607 0.4668 0.0799 0.039 Uiso 1 1 calc GR
H2B H 0.8294 0.5546 0.1150 0.039 Uiso 1 1 calc GR
H2C H 0.7033 0.4970 0.0910 0.039 Uiso 1 1 calc GR
C3 C 0.6245(3) 0.12485(16) 0.14792(10) 0.0229(5) Uani 1 1 d .
H3A H 0.6735 0.0954 0.1202 0.034 Uiso 1 1 calc GR
H3B H 0.5318 0.0968 0.1514 0.034 Uiso 1 1 calc GR
H3C H 0.6776 0.1148 0.1784 0.034 Uiso 1 1 calc GR
C4 C 0.5300(3) 0.2780(2) 0.07498(10) 0.0316(6) Uani 1 1 d .
H4A H 0.5959 0.2598 0.0490 0.047 Uiso 1 1 calc GR
H4B H 0.5103 0.3453 0.0725 0.047 Uiso 1 1 calc GR
H4C H 0.4433 0.2425 0.0710 0.047 Uiso 1 1 calc GR
C5 C 0.6473(2) 0.44534(16) 0.20272(8) 0.0163(4) Uani 1 1 d .
H5A H 0.6675 0.4199 0.2360 0.020 Uiso 1 1 calc R
H5B H 0.6425 0.5146 0.2054 0.020 Uiso 1 1 calc R
C6 C 0.4973(2) 0.30604(15) 0.18653(9) 0.0182(4) Uani 1 1 d .
H6A H 0.3985 0.2885 0.1816 0.022 Uiso 1 1 calc R
H6B H 0.5273 0.2815 0.2190 0.022 Uiso 1 1 calc R
C7 C 0.4056(2) 0.46102(14) 0.16756(8) 0.0134(4) Uani 1 1 d .
C8 C 0.4268(2) 0.56766(14) 0.16594(8) 0.0133(4) Uani 1 1 d .
H8 H 0.5225 0.5833 0.1539 0.016 Uiso 1 1 calc R
C9 C 0.3995(3) 0.61339(17) 0.21632(9) 0.0196(4) Uani 1 1 d .
H9A H 0.4448 0.6757 0.2186 0.023 Uiso 1 1 calc R
H9B H 0.4337 0.5732 0.2435 0.023 Uiso 1 1 calc R
C10 C 0.2396(2) 0.62261(18) 0.21788(9) 0.0212(5) Uani 1 1 d .
H10A H 0.1960 0.5633 0.2290 0.025 Uiso 1 1 calc R
H10B H 0.2109 0.6739 0.2404 0.025 Uiso 1 1 calc R
C11 C 0.1987(2) 0.64484(17) 0.16454(8) 0.0203(4) Uani 1 1 d .
H11A H 0.1141 0.6097 0.1548 0.024 Uiso 1 1 calc R
H11B H 0.1816 0.7129 0.1601 0.024 Uiso 1 1 calc R
C12 C 0.2117(3) 0.52234(19) 0.05522(10) 0.0277(5) Uani 1 1 d .
H12A H 0.2090 0.5228 0.0191 0.042 Uiso 1 1 calc GR
H12B H 0.1173 0.5312 0.0682 0.042 Uiso 1 1 calc GR
H12C H 0.2486 0.4620 0.0667 0.042 Uiso 1 1 calc GR
S2 S -0.17574(6) 0.77032(4) 0.19137(2) 0.01654(11) Uani 1 1 d .
Si3 Si 0.29413(6) 0.97143(4) 0.08757(2) 0.01531(12) Uani 1 1 d .
Si4 Si 0.10485(7) 1.13404(4) 0.10458(2) 0.01680(12) Uani 1 1 d .
O5 O 0.25852(17) 1.08204(11) 0.10009(6) 0.0201(3) Uani 1 1 d .
O6 O -0.20931(17) 0.94868(11) 0.10495(7) 0.0203(3) Uani 1 1 d .
O7 O -0.03145(19) 0.77662(15) 0.20479(6) 0.0268(4) Uani 1 1 d .
O8 O -0.2587(2) 0.69352(13) 0.20939(7) 0.0295(4) Uani 1 1 d .
N3 N 0.00541(19) 0.96218(12) 0.07122(7) 0.0143(3) Uani 1 1 d .
N4 N -0.18198(19) 0.76588(12) 0.13198(6) 0.0140(3) Uani 1 1 d .
C13 C 0.4495(2) 0.9628(2) 0.04743(10) 0.0252(5) Uani 1 1 d .
H13A H 0.5333 0.9762 0.0669 0.038 Uiso 1 1 calc GR
H13B H 0.4419 1.0084 0.0205 0.038 Uiso 1 1 calc GR
H13C H 0.4557 0.8993 0.0337 0.038 Uiso 1 1 calc GR
C14 C 0.3191(3) 0.90611(18) 0.14632(9) 0.0260(5) Uani 1 1 d .
H14A H 0.3923 0.9365 0.1658 0.039 Uiso 1 1 calc GR
H14B H 0.3464 0.8413 0.1390 0.039 Uiso 1 1 calc GR
H14C H 0.2318 0.9061 0.1651 0.039 Uiso 1 1 calc GR
C15 C 0.1176(3) 1.25696(17) 0.08246(11) 0.0269(5) Uani 1 1 d .
H15A H 0.1771 1.2931 0.1049 0.040 Uiso 1 1 calc GR
H15B H 0.0245 1.2850 0.0815 0.040 Uiso 1 1 calc GR
H15C H 0.1581 1.2577 0.0492 0.040 Uiso 1 1 calc GR
C16 C 0.0415(3) 1.1267(2) 0.16910(10) 0.0288(5) Uani 1 1 d .
H16A H 0.1116 1.1532 0.1914 0.043 Uiso 1 1 calc GR
H16B H 0.0249 1.0608 0.1778 0.043 Uiso 1 1 calc GR
H16C H -0.0456 1.1621 0.1723 0.043 Uiso 1 1 calc GR
C17 C 0.1384(2) 0.92398(16) 0.05281(8) 0.0155(4) Uani 1 1 d .
H17A H 0.1482 0.9397 0.0174 0.019 Uiso 1 1 calc R
H17B H 0.1369 0.8547 0.0558 0.019 Uiso 1 1 calc R
C18 C -0.0130(2) 1.06379(15) 0.06266(9) 0.0170(4) Uani 1 1 d .
H18A H -0.1113 1.0813 0.0689 0.020 Uiso 1 1 calc R
H18B H 0.0087 1.0786 0.0278 0.020 Uiso 1 1 calc R
C19 C -0.0985(2) 0.91272(14) 0.09215(8) 0.0142(4) Uani 1 1 d .
C20 C -0.0768(2) 0.80625(14) 0.09885(8) 0.0134(4) Uani 1 1 d .
H20 H 0.0198 0.7916 0.1103 0.016 Uiso 1 1 calc R
C21 C -0.1125(2) 0.75413(15) 0.05083(8) 0.0163(4) Uani 1 1 d .
H21A H -0.0766 0.7883 0.0217 0.020 Uiso 1 1 calc R
H21B H -0.0737 0.6897 0.0510 0.020 Uiso 1 1 calc R
C22 C -0.2725(2) 0.75222(18) 0.05106(8) 0.0200(4) Uani 1 1 d .
H22A H -0.3077 0.6971 0.0326 0.024 Uiso 1 1 calc R
H22B H -0.3106 0.8100 0.0359 0.024 Uiso 1 1 calc R
C23 C -0.3138(2) 0.74599(17) 0.10591(8) 0.0190(4) Uani 1 1 d .
H23A H -0.3859 0.7931 0.1142 0.023 Uiso 1 1 calc R
H23B H -0.3492 0.6826 0.1142 0.023 Uiso 1 1 calc R
C24 C -0.2581(3) 0.87415(17) 0.21150(9) 0.0229(5) Uani 1 1 d .
H24A H -0.2552 0.8772 0.2476 0.034 Uiso 1 1 calc GR
H24B H -0.3552 0.8743 0.2004 0.034 Uiso 1 1 calc GR
H24C H -0.2096 0.9287 0.1977 0.034 Uiso 1 1 calc GR

loop_
_atom_site_aniso_label
_atom_site_aniso_U_11
_atom_site_aniso_U_22
_atom_site_aniso_U_33
_atom_site_aniso_U_23
_atom_site_aniso_U_13
_atom_site_aniso_U_12
S1 0.0159(2) 0.0154(2) 0.0165(2) 0.00217(19) 0.00024(19) 0.00147(19)
Si1 0.0115(3) 0.0167(3) 0.0212(3) 0.0024(2) -0.0004(2) 0.0005(2)
Si2 0.0138(3) 0.0160(3) 0.0196(3) 0.0002(2) 0.0018(2) 0.0018(2)
O1 0.0140(7) 0.0173(7) 0.0282(9) -0.0010(6) 0.0038(6) 0.0009(6)
O2 0.0130(7) 0.0162(7) 0.0283(8) 0.0012(6) -0.0018(6) -0.0022(6)
O3 0.0159(8) 0.0320(10) 0.0193(8) -0.0043(7) 0.0026(6) -0.0012(7)
O4 0.0424(11) 0.0235(9) 0.0211(9) 0.0076(7) -0.0007(8) 0.0126(8)
N1 0.0117(8) 0.0125(8) 0.0194(9) 0.0008(7) 0.0018(7) 0.0013(6)
N2 0.0145(8) 0.0135(8) 0.0165(8) 0.0028(7) 0.0021(7) 0.0047(7)
C1 0.0130(10) 0.0305(13) 0.0331(13) 0.0017(11) -0.0043(9) -0.0009(9)
C2 0.0243(12) 0.0259(12) 0.0279(12) 0.0078(10) 0.0022(10) 0.0007(10)
C3 0.0210(11) 0.0152(10) 0.0325(13) -0.0047(9) 0.0023(9) 0.0024(9)
C4 0.0273(13) 0.0429(16) 0.0245(12) 0.0028(12) -0.0023(10) -0.0004(12)
C5 0.0118(9) 0.0190(10) 0.0181(10) 0.0003(8) -0.0031(7) 0.0032(8)
C6 0.0180(10) 0.0122(9) 0.0243(11) 0.0038(8) 0.0045(9) 0.0031(8)
C7 0.0115(9) 0.0135(9) 0.0153(9) 0.0016(7) 0.0026(7) 0.0016(7)
C8 0.0112(9) 0.0125(9) 0.0163(9) 0.0002(7) -0.0001(7) 0.0011(7)
C9 0.0206(11) 0.0194(10) 0.0186(10) -0.0049(8) -0.0004(8) 0.0028(9)
C10 0.0208(11) 0.0240(11) 0.0188(10) 0.0006(9) 0.0045(8) 0.0078(9)
C11 0.0165(10) 0.0228(11) 0.0216(10) 0.0035(9) 0.0044(9) 0.0083(9)
C12 0.0256(13) 0.0312(13) 0.0263(12) 0.0018(10) -0.0088(10) -0.0081(10)
S2 0.0176(2) 0.0178(2) 0.0142(2) -0.00068(19) 0.00086(19) 0.0024(2)
Si3 0.0117(3) 0.0165(3) 0.0178(3) -0.0019(2) 0.0010(2) 0.0007(2)
Si4 0.0148(3) 0.0127(3) 0.0229(3) -0.0029(2) 0.0021(2) -0.0010(2)
O5 0.0154(7) 0.0166(7) 0.0283(9) -0.0048(7) 0.0006(6) -0.0012(6)
O6 0.0131(7) 0.0129(7) 0.0350(9) 0.0003(6) 0.0060(7) 0.0022(6)
O7 0.0193(8) 0.0428(11) 0.0181(8) -0.0063(7) -0.0034(7) 0.0076(8)
O8 0.0430(12) 0.0255(9) 0.0200(8) 0.0057(7) 0.0061(8) -0.0046(8)
N3 0.0108(8) 0.0097(8) 0.0225(9) -0.0004(7) 0.0011(7) 0.0007(6)
N4 0.0143(8) 0.0140(8) 0.0135(8) -0.0007(6) 0.0006(7) -0.0022(7)
C13 0.0142(10) 0.0331(14) 0.0282(12) -0.0065(10) 0.0041(9) 0.0007(10)
C14 0.0259(12) 0.0271(12) 0.0249(11) 0.0023(9) -0.0041(10) 0.0004(10)
C15 0.0246(12) 0.0148(10) 0.0413(15) -0.0026(10) -0.0016(11) -0.0026(9)
C16 0.0273(13) 0.0335(14) 0.0256(12) -0.0051(11) 0.0054(10) 0.0004(11)
C17 0.0114(9) 0.0151(10) 0.0199(10) -0.0015(8) 0.0029(7) 0.0016(7)
C18 0.0143(10) 0.0106(9) 0.0261(11) 0.0010(8) 0.0012(8) -0.0018(8)
C19 0.0127(9) 0.0117(9) 0.0181(9) -0.0025(7) -0.0012(7) -0.0006(8)
C20 0.0116(9) 0.0118(9) 0.0168(10) -0.0011(7) 0.0018(7) 0.0004(7)
C21 0.0198(10) 0.0134(9) 0.0156(9) -0.0023(8) 0.0020(8) -0.0003(8)
C22 0.0187(10) 0.0249(11) 0.0164(10) -0.0021(9) -0.0005(8) -0.0064(9)
C23 0.0148(9) 0.0221(10) 0.0200(10) 0.0000(8) -0.0005(8) -0.0073(9)
C24 0.0226(11) 0.0229(11) 0.0232(11) -0.0052(9) 0.0056(9) 0.0042(9)

loop_
_atom_type_symbol
_atom_type_description
_atom_type_scat_dispersion_real
_atom_type_scat_dispersion_imag
_atom_type_scat_source
C C 0.0033 0.0016 'International Tables Vol C Tables 4.2.6.8 and 6.1.1.4'
H H 0.0000 0.0000 'International Tables Vol C Tables 4.2.6.8 and 6.1.1.4'
N N 0.0061 0.0033 'International Tables Vol C Tables 4.2.6.8 and 6.1.1.4'
O O 0.0106 0.0060 'International Tables Vol C Tables 4.2.6.8 and 6.1.1.4'
S S 0.1246 0.1234 'International Tables Vol C Tables 4.2.6.8 and 6.1.1.4'
Si Si 0.0817 0.0704 'International Tables Vol C Tables 4.2.6.8 and 6.1.1.4'

loop_
_geom_angle_atom_site_label_1
_geom_angle_atom_site_label_2
_geom_angle_atom_site_label_3
_geom_angle
O3 S1 O4 119.69(12)
O3 S1 N2 107.26(10)
O3 S1 C12 107.27(12)
O4 S1 N2 106.70(10)
O4 S1 C12 106.62(13)
N2 S1 C12 108.99(11)
O1 Si1 C1 111.71(11)
O1 Si1 C2 109.00(11)
O1 Si1 C5 105.43(10)
C1 Si1 C2 111.68(13)
C1 Si1 C5 108.28(11)
C2 Si1 C5 110.56(11)
O1 Si2 C3 110.72(10)
O1 Si2 C4 109.24(11)
O1 Si2 C6 104.81(10)
C3 Si2 C4 112.54(13)
C3 Si2 C6 109.16(11)
C4 Si2 C6 110.09(12)
Si1 O1 Si2 128.93(11)
C5 N1 C6 114.89(18)
C7 N1 C5 126.22(18)
C7 N1 C6 118.71(19)
C8 N2 S1 124.53(15)
C8 N2 C11 112.75(17)
C11 N2 S1 121.68(15)
Si1 C1 H1A 109.5
Si1 C1 H1B 109.5
Si1 C1 H1C 109.5
H1A C1 H1B 109.5
H1A C1 H1C 109.5
H1B C1 H1C 109.5
Si1 C2 H2A 109.5
Si1 C2 H2B 109.5
Si1 C2 H2C 109.5
H2A C2 H2B 109.5
H2A C2 H2C 109.5
H2B C2 H2C 109.5
Si2 C3 H3A 109.5
Si2 C3 H3B 109.5
Si2 C3 H3C 109.5
H3A C3 H3B 109.5
H3A C3 H3C 109.5
H3B C3 H3C 109.5
Si2 C4 H4A 109.5
Si2 C4 H4B 109.5
Si2 C4 H4C 109.5
H4A C4 H4B 109.5
H4A C4 H4C 109.5
H4B C4 H4C 109.5
Si1 C5 H5A 109.0
Si1 C5 H5B 109.0
N1 C5 Si1 112.74(15)
N1 C5 H5A 109.0
N1 C5 H5B 109.0
H5A C5 H5B 107.8
Si2 C6 H6A 109.6
Si2 C6 H6B 109.6
N1 C6 Si2 110.43(15)
N1 C6 H6A 109.6
N1 C6 H6B 109.6
H6A C6 H6B 108.1
O2 C7 N1 122.76(19)
O2 C7 C8 120.41(19)
N1 C7 C8 116.83(19)
N2 C8 C7 111.72(17)
N2 C8 H8 110.7
N2 C8 C9 100.93(16)
C7 C8 H8 110.7
C7 C8 C9 111.85(18)
C9 C8 H8 110.7
C8 C9 H9A 111.1
C8 C9 H9B 111.1
C8 C9 C10 103.36(19)
H9A C9 H9B 109.1
C10 C9 H9A 111.1
C10 C9 H9B 111.1
C9 C10 H10A 110.9
C9 C10 H10B 110.9
H10A C10 H10B 108.9
C11 C10 C9 104.31(19)
C11 C10 H10A 110.9
C11 C10 H10B 110.9
N2 C11 C10 103.64(17)
N2 C11 H11A 111.0
N2 C11 H11B 111.0
C10 C11 H11A 111.0
C10 C11 H11B 111.0
H11A C11 H11B 109.0
S1 C12 H12A 109.5
S1 C12 H12B 109.5
S1 C12 H12C 109.5
H12A C12 H12B 109.5
H12A C12 H12C 109.5
H12B C12 H12C 109.5
O7 S2 O8 119.73(13)
O7 S2 N4 106.95(10)
O7 S2 C24 107.57(12)
O8 S2 N4 106.77(10)
O8 S2 C24 106.55(12)
N4 S2 C24 108.97(11)
O5 Si3 C13 110.59(11)
O5 Si3 C14 109.22(11)
O5 Si3 C17 106.26(9)
C13 Si3 C14 111.45(13)
C13 Si3 C17 108.73(11)
C14 Si3 C17 110.45(11)
O5 Si4 C15 109.86(11)
O5 Si4 C16 109.66(11)
O5 Si4 C18 104.64(9)
C15 Si4 C18 110.20(11)
C16 Si4 C15 112.33(13)
C16 Si4 C18 109.87(12)
Si3 O5 Si4 128.90(10)
C17 N3 C18 114.36(17)
C19 N3 C17 126.21(18)
C19 N3 C18 119.36(18)
C20 N4 S2 124.70(14)
C20 N4 C23 111.85(16)
C23 N4 S2 121.13(14)
Si3 C13 H13A 109.5
Si3 C13 H13B 109.5
Si3 C13 H13C 109.5
H13A C13 H13B 109.5
H13A C13 H13C 109.5
H13B C13 H13C 109.5
Si3 C14 H14A 109.5
Si3 C14 H14B 109.5
Si3 C14 H14C 109.5
H14A C14 H14B 109.5
H14A C14 H14C 109.5
H14B C14 H14C 109.5
Si4 C15 H15A 109.5
Si4 C15 H15B 109.5
Si4 C15 H15C 109.5
H15A C15 H15B 109.5
H15A C15 H15C 109.5
H15B C15 H15C 109.5
Si4 C16 H16A 109.5
Si4 C16 H16B 109.5
Si4 C16 H16C 109.5
H16A C16 H16B 109.5
H16A C16 H16C 109.5
H16B C16 H16C 109.5
Si3 C17 H17A 109.1
Si3 C17 H17B 109.1
N3 C17 Si3 112.59(15)
N3 C17 H17A 109.1
N3 C17 H17B 109.1
H17A C17 H17B 107.8
Si4 C18 H18A 109.5
Si4 C18 H18B 109.5
N3 C18 Si4 110.66(15)
N3 C18 H18A 109.5
N3 C18 H18B 109.5
H18A C18 H18B 108.1
O6 C19 N3 122.77(19)
O6 C19 C20 119.53(19)
N3 C19 C20 117.67(19)
N4 C20 C19 111.38(17)
N4 C20 H20 111.6
N4 C20 C21 100.06(16)
C19 C20 H20 111.6
C21 C20 C19 110.22(17)
C21 C20 H20 111.6
C20 C21 H21A 111.1
C20 C21 H21B 111.1
H21A C21 H21B 109.1
C22 C21 C20 103.19(17)
C22 C21 H21A 111.1
C22 C21 H21B 111.1
C21 C22 H22A 110.7
C21 C22 H22B 110.7
C21 C22 C23 105.21(18)
H22A C22 H22B 108.8
C23 C22 H22A 110.7
C23 C22 H22B 110.7
N4 C23 C22 103.27(17)
N4 C23 H23A 111.1
N4 C23 H23B 111.1
C22 C23 H23A 111.1
C22 C23 H23B 111.1
H23A C23 H23B 109.1
S2 C24 H24A 109.5
S2 C24 H24B 109.5
S2 C24 H24C 109.5
H24A C24 H24B 109.5
H24A C24 H24C 109.5
H24B C24 H24C 109.5

loop_
_geom_bond_atom_site_label_1
_geom_bond_atom_site_label_2
_geom_bond_distance
S1 O3 1.4370(18)
S1 O4 1.4372(18)
S1 N2 1.6055(19)
S1 C12 1.766(3)
Si1 O1 1.6466(18)
Si1 C1 1.843(2)
Si1 C2 1.864(3)
Si1 C5 1.893(2)
Si2 O1 1.6519(17)
Si2 C3 1.848(2)
Si2 C4 1.855(3)
Si2 C6 1.883(2)
O2 C7 1.232(3)
N1 C5 1.477(3)
N1 C6 1.478(3)
N1 C7 1.346(3)
N2 C8 1.464(3)
N2 C11 1.479(3)
C1 H1A 0.9800
C1 H1B 0.9800
C1 H1C 0.9800
C2 H2A 0.9800
C2 H2B 0.9800
C2 H2C 0.9800
C3 H3A 0.9800
C3 H3B 0.9800
C3 H3C 0.9800
C4 H4A 0.9800
C4 H4B 0.9800
C4 H4C 0.9800
C5 H5A 0.9900
C5 H5B 0.9900
C6 H6A 0.9900
C6 H6B 0.9900
C7 C8 1.533(3)
C8 H8 1.0000
C8 C9 1.535(3)
C9 H9A 0.9900
C9 H9B 0.9900
C9 C10 1.541(3)
C10 H10A 0.9900
C10 H10B 0.9900
C10 C11 1.530(3)
C11 H11A 0.9900
C11 H11B 0.9900
C12 H12A 0.9800
C12 H12B 0.9800
C12 H12C 0.9800
S2 O7 1.4349(18)
S2 O8 1.4381(19)
S2 N4 1.6107(17)
S2 C24 1.763(2)
Si3 O5 1.6473(17)
Si3 C13 1.850(2)
Si3 C14 1.859(3)
Si3 C17 1.892(2)
Si4 O5 1.6552(17)
Si4 C15 1.854(3)
Si4 C16 1.853(3)
Si4 C18 1.890(2)
O6 C19 1.231(3)
N3 C17 1.475(3)
N3 C18 1.476(3)
N3 C19 1.346(3)
N4 C20 1.468(3)
N4 C23 1.476(3)
C13 H13A 0.9800
C13 H13B 0.9800
C13 H13C 0.9800
C14 H14A 0.9800
C14 H14B 0.9800
C14 H14C 0.9800
C15 H15A 0.9800
C15 H15B 0.9800
C15 H15C 0.9800
C16 H16A 0.9800
C16 H16B 0.9800
C16 H16C 0.9800
C17 H17A 0.9900
C17 H17B 0.9900
C18 H18A 0.9900
C18 H18B 0.9900
C19 C20 1.541(3)
C20 H20 1.0000
C20 C21 1.536(3)
C21 H21A 0.9900
C21 H21B 0.9900
C21 C22 1.536(3)
C22 H22A 0.9900
C22 H22B 0.9900
C22 C23 1.540(3)
C23 H23A 0.9900
C23 H23B 0.9900
C24 H24A 0.9800
C24 H24B 0.9800
C24 H24C 0.9800

loop_
_geom_torsion_atom_site_label_1
_geom_torsion_atom_site_label_2
_geom_torsion_atom_site_label_3
_geom_torsion_atom_site_label_4
_geom_torsion
S1 N2 C8 C7 -76.4(2)
S1 N2 C8 C9 164.59(16)
S1 N2 C11 C10 173.85(16)
O1 Si1 C5 N1 -38.07(17)
O1 Si2 C6 N1 46.66(18)
O2 C7 C8 N2 -13.8(3)
O2 C7 C8 C9 98.5(2)
O3 S1 N2 C8 -20.5(2)
O3 S1 N2 C11 172.02(17)
O4 S1 N2 C8 -149.91(18)
O4 S1 N2 C11 42.6(2)
N1 C7 C8 N2 167.25(18)
N1 C7 C8 C9 -80.5(2)
N2 C8 C9 C10 37.5(2)
C1 Si1 O1 Si2 144.07(15)
C1 Si1 C5 N1 -157.76(16)
C2 Si1 O1 Si2 -92.03(16)
C2 Si1 C5 N1 79.60(18)
C3 Si2 O1 Si1 -148.34(14)
C3 Si2 C6 N1 165.30(16)
C4 Si2 O1 Si1 87.18(17)
C4 Si2 C6 N1 -70.69(19)
C5 Si1 O1 Si2 26.68(17)
C5 N1 C6 Si2 -70.8(2)
C5 N1 C7 O2 178.1(2)
C5 N1 C7 C8 -2.9(3)
C6 Si2 O1 Si1 -30.76(17)
C6 N1 C5 Si1 66.3(2)
C6 N1 C7 O2 3.3(3)
C6 N1 C7 C8 -177.71(18)
C7 N1 C5 Si1 -108.6(2)
C7 N1 C6 Si2 104.6(2)
C7 C8 C9 C10 -81.4(2)
C8 N2 C11 C10 5.0(2)
C8 C9 C10 C11 -35.8(2)
C9 C10 C11 N2 19.3(2)
C11 N2 C8 C7 92.1(2)
C11 N2 C8 C9 -27.0(2)
C12 S1 N2 C8 95.3(2)
C12 S1 N2 C11 -72.2(2)
S2 N4 C20 C19 -80.7(2)
S2 N4 C20 C21 162.78(15)
S2 N4 C23 C22 177.98(15)
O5 Si3 C17 N3 -36.81(18)
O5 Si4 C18 N3 46.50(17)
O6 C19 C20 N4 -14.8(3)
O6 C19 C20 C21 95.4(2)
O7 S2 N4 C20 -27.2(2)
O7 S2 N4 C23 171.50(17)
O8 S2 N4 C20 -156.49(17)
O8 S2 N4 C23 42.2(2)
N3 C19 C20 N4 166.70(18)
N3 C19 C20 C21 -83.2(2)
N4 C20 C21 C22 39.8(2)
C13 Si3 O5 Si4 141.58(15)
C13 Si3 C17 N3 -155.87(16)
C14 Si3 O5 Si4 -95.42(16)
C14 Si3 C17 N3 81.54(18)
C15 Si4 O5 Si3 -146.35(15)
C15 Si4 C18 N3 164.55(15)
C16 Si4 O5 Si3 89.73(17)
C16 Si4 C18 N3 -71.15(18)
C17 Si3 O5 Si4 23.74(17)
C17 N3 C18 Si4 -71.9(2)
C17 N3 C19 O6 -177.0(2)
C17 N3 C19 C20 1.5(3)
C18 Si4 O5 Si3 -28.06(17)
C18 N3 C17 Si3 66.5(2)
C18 N3 C19 O6 -0.5(3)
C18 N3 C19 C20 178.02(18)
C19 N3 C17 Si3 -116.8(2)
C19 N3 C18 Si4 111.19(19)
C19 C20 C21 C22 -77.6(2)
C20 N4 C23 C22 14.5(2)
C20 C21 C22 C23 -32.6(2)
C21 C22 C23 N4 12.0(2)
C23 N4 C20 C19 82.1(2)
C23 N4 C20 C21 -34.4(2)
C24 S2 N4 C20 88.80(19)
C24 S2 N4 C23 -72.50(19)
